data_4132748
loop_
_publ_author_name
'Li, Shou-Lei'
'Yang, Chen'
'Wu, Quan'
'Zheng, Han-Liang'
'Li, Xin'
'Cheng, Jin-Pei'

_publ_section_title
;
 Atroposelective Catalytic Asymmetric Allylic Alkylation Reaction for
 Axially Chiral Anilides with Achiral Morita-Baylis-Hillman Carbonates.
;
_journal_issue 40
_journal_name_full 'Journal of the American Chemical Society'
_journal_page_first 12836
_journal_page_last 12843
_journal_paper_doi 10.1021/jacs.8b06014
_journal_volume 140
_journal_year 2018
_chemical_formula_moiety 'C25 H30 I N O3'
_chemical_formula_sum 'C25 H30 I N O3'
_chemical_formula_weight 519.40
_space_group_crystal_system monoclinic
_space_group_IT_number 4
_space_group_name_Hall 'P 2yb'
_space_group_name_H-M_alt 'P 1 21 1'
_atom_sites_solution_hydrogens geom
_audit_creation_date 2018-02-27
_audit_creation_method
;
Olex2 1.2
(compiled 2017.08.10 svn.r3458 for OlexSys, GUI svn.r5381)
;
_cell_angle_alpha 90
_cell_angle_beta 90.664(2)
_cell_angle_gamma 90
_cell_formula_units_Z 4
_cell_length_a 8.8222(2)
_cell_length_b 22.4497(5)
_cell_length_c 12.2995(3)
_cell_measurement_reflns_used 13559
_cell_measurement_temperature 100.01(13)
_cell_measurement_theta_max 71.2680
_cell_measurement_theta_min 3.5640
_cell_volume 2435.82(10)
_computing_cell_refinement 'CrysAlisPro 1.171.39.32a (Rigaku OD, 2017)'
_computing_data_collection 'CrysAlisPro 1.171.39.32a (Rigaku OD, 2017)'
_computing_data_reduction 'CrysAlisPro 1.171.39.32a (Rigaku OD, 2017)'
_computing_molecular_graphics 'Olex2 (Dolomanov et al., 2009)'
_computing_publication_material 'Olex2 (Dolomanov et al., 2009)'
_computing_structure_refinement 'ShelXL (Sheldrick, 2015)'
_computing_structure_solution 'ShelXT (Sheldrick, 2015)'
_diffrn_ambient_environment N~2~
_diffrn_ambient_temperature 100.01(13)
_diffrn_detector 'CCD plate'
_diffrn_detector_area_resol_mean 5.2137
_diffrn_detector_type AtlasS2
_diffrn_measured_fraction_theta_full 0.998
_diffrn_measured_fraction_theta_max 0.979
_diffrn_measurement_details
;
List of Runs (angles in degrees, time in seconds):

  # Type    Start    End  Width  t~exp~   \w     \q     \k     \f   Frames
--------------------------------------------------------------------------
  1  \w   -102.00 -16.00   1.00    2.00    --  -40.81 -77.00  90.00   86
  2  \w   -110.00 -23.00   1.00    2.00    --  -40.81 -38.00 -30.00   87
  3  \w     49.00  75.00   1.00    2.00    --   40.81-125.00 -60.00   26
  4  \w     74.00 175.00   1.00    3.00    --  100.91  30.00 -90.00  101
  5  \w     48.00 109.00   1.00    3.00    --  100.91 -95.00-120.00   61
  6  \w     46.00 106.00   1.00    3.00    --  100.91 -95.00  60.00   60
  7  \w     42.00 126.00   1.00    3.00    --  100.91 -45.00  90.00   84
  8  \w     77.00 119.00   1.00    3.00    --  100.91 -45.00-120.00   42
  9  \w    -94.00  -4.00   1.00    2.00    --  -41.06 125.00 120.00   90
 10  \w    -31.00  65.00   1.00    2.00    --   41.06 -57.00-120.00   96
 11  \w     92.00 118.00   1.00    3.00    --  100.29 -45.00 -30.00   26
 12  \w     73.00 116.00   1.00    3.00    --  100.29-125.00-180.00   43
 13  \w     18.00  51.00   1.00    3.00    --  100.29 -95.00 -30.00   33
 14  \w     61.00 105.00   1.00    3.00    --  100.29 -95.00 -30.00   44
 15  \w     99.00 139.00   1.00    3.00    --  100.29 125.00-180.00   40
 16  \w     87.00 165.00   1.00    3.00    --  100.29  30.00   0.00   78
 17  \w     35.00  61.00   1.00    3.00    --  100.29 -95.00-180.00   26
 18  \w     67.00  93.00   1.00    3.00    --  100.29 -95.00-180.00   26
 19  \w     39.00  75.00   1.00    3.00    --  100.29 -45.00 -30.00   36
 20  \w     76.00 103.00   1.00    3.00    --  100.29  61.00 120.00   27
 21  \w    118.00 143.00   1.00    3.00    --  100.29  61.00 120.00   25
 22  \w    129.00 155.00   1.00    3.00    --  100.29 125.00  30.00   26
 23  \w     83.00 128.00   1.00    3.00    --  100.29 -61.00-180.00   45
;
_diffrn_measurement_device 'four-circle diffractometer'
_diffrn_measurement_device_type 'SuperNova, Dual, Cu at home/near, AtlasS2'
_diffrn_measurement_method '\w scans'
_diffrn_orient_matrix_type 'CrysAlisPro convention (1999,Acta A55,543-557)'
_diffrn_orient_matrix_UB_11 0.1232353000
_diffrn_orient_matrix_UB_12 0.0180866000
_diffrn_orient_matrix_UB_13 -0.0813708000
_diffrn_orient_matrix_UB_21 -0.1072910000
_diffrn_orient_matrix_UB_22 -0.0161206000
_diffrn_orient_matrix_UB_23 -0.0952361000
_diffrn_orient_matrix_UB_31 -0.0615967000
_diffrn_orient_matrix_UB_32 0.0642058000
_diffrn_orient_matrix_UB_33 -0.0009434000
_diffrn_radiation_monochromator mirror
_diffrn_radiation_probe x-ray
_diffrn_radiation_type CuK\a
_diffrn_radiation_wavelength 1.54184
_diffrn_reflns_av_R_equivalents 0.0609
_diffrn_reflns_av_unetI/netI 0.0634
_diffrn_reflns_Laue_measured_fraction_full 0.998
_diffrn_reflns_Laue_measured_fraction_max 0.979
_diffrn_reflns_limit_h_max 10
_diffrn_reflns_limit_h_min -10
_diffrn_reflns_limit_k_max 27
_diffrn_reflns_limit_k_min -21
_diffrn_reflns_limit_l_max 13
_diffrn_reflns_limit_l_min -15
_diffrn_reflns_number 18069
_diffrn_reflns_point_group_measured_fraction_full 0.860
_diffrn_reflns_point_group_measured_fraction_max 0.832
_diffrn_reflns_theta_full 67.684
_diffrn_reflns_theta_max 71.445
_diffrn_reflns_theta_min 3.594
_diffrn_source 'micro-focus sealed X-ray tube'
_diffrn_source_type 'SuperNova (Cu) X-ray Source'
_exptl_absorpt_coefficient_mu 10.518
_exptl_absorpt_correction_T_max 1.00000
_exptl_absorpt_correction_T_min 0.62918
_exptl_absorpt_correction_type multi-scan
_exptl_absorpt_process_details
;
CrysAlisPro 1.171.39.32a (Rigaku Oxford Diffraction, 2017)
Empirical absorption correction using spherical harmonics,
 implemented in SCALE3 ABSPACK scaling algorithm.
;
_exptl_crystal_colour colourless
_exptl_crystal_colour_primary colourless
_exptl_crystal_density_diffrn 1.416
_exptl_crystal_description plate
_exptl_crystal_F_000 1056
_exptl_crystal_size_max 0.2
_exptl_crystal_size_mid 0.15
_exptl_crystal_size_min 0.05
_refine_diff_density_max 1.524
_refine_diff_density_min -2.001
_refine_diff_density_rms 0.129
_refine_ls_abs_structure_details
;
 Flack x determined using 2775 quotients [(I+)-(I-)]/[(I+)+(I-)]
 (Parsons, Flack and Wagner, Acta Cryst. B69 (2013) 249-259).
;
_refine_ls_abs_structure_Flack 0.034(5)
_refine_ls_extinction_method none
_refine_ls_goodness_of_fit_ref 1.128
_refine_ls_hydrogen_treatment constr
_refine_ls_matrix_type full
_refine_ls_number_parameters 553
_refine_ls_number_reflns 7903
_refine_ls_number_restraints 515
_refine_ls_restrained_S_all 1.093
_refine_ls_R_factor_all 0.0501
_refine_ls_R_factor_gt 0.0490
_refine_ls_shift/su_max 0.001
_refine_ls_shift/su_mean 0.000
_refine_ls_structure_factor_coef Fsqd
_refine_ls_weighting_details 'w=1/[\s^2^(Fo^2^)+(0.0485P)^2^+6.2974P] where P=(Fo^2^+2Fc^2^)/3'
_refine_ls_weighting_scheme calc
_refine_ls_wR_factor_gt 0.1203
_refine_ls_wR_factor_ref 0.1209
_reflns_Friedel_coverage 0.654
_reflns_Friedel_fraction_full 0.715
_reflns_Friedel_fraction_max 0.677
_reflns_number_gt 7713
_reflns_number_total 7903
_reflns_threshold_expression 'I > 2\s(I)'
_cod_data_source_file ja8b06014_si_002.cif
_cod_data_source_block 20180205liujunyan-61h
_cod_database_code 4132748
_shelx_shelxl_version_number 2017/1
_shelx_space_group_comment
;
The symmetry employed for this shelxl refinement is uniquely defined
by the following loop, which should always be used as a source of
symmetry information in preference to the above space-group names.
They are only intended as comments.
;
_shelx_estimated_absorpt_t_max 0.621
_shelx_estimated_absorpt_t_min 0.227
_reflns_odcompleteness_completeness 99.98
_reflns_odcompleteness_iscentric 1
_reflns_odcompleteness_theta 64.99
_olex2_refinement_description
;
1. Fixed Uiso
 At 1.2 times of:
  All C(H) groups, All C(H,H) groups
 At 1.5 times of:
  All C(H,H,H) groups
2. Rigid bond restraints
 All non-hydrogen atoms
 with sigma for 1-2 distances of 0.01 and sigma for 1-3 distances of 0.01
3. Uiso/Uaniso restraints and constraints
All non-hydrogen atoms have similar U: within 2A with sigma of 0.04 and sigma
for terminal atoms of 0.08
4.a Secondary CH2 refined with riding coordinates:
 C18(H18A,H18B), C43(H43A,H43B)
4.b Aromatic/amide H refined with riding coordinates:
 C11(H11), C35(H35), C28(H28), C37(H37), C9(H9), C36(H36), C5(H5), C6(H6),
 C34(H34), C30(H30), C27(H27), C10(H10), C3(H3), C12(H12), C2(H2), C31(H31)
4.c X=CH2 refined with riding coordinates:
 C45(H45A,H45B), C20(H20A,H20B)
4.d Idealised Me refined as rotating group:
 C15(H15A,H15B,H15C), C24(H24A,H24B,H24C), C50(H50A,H50B,H50C), C17(H17A,H17B,
 H17C), C49(H49A,H49B,H49C), C16(H16A,H16B,H16C), C42(H42A,H42B,H42C), C25(H25A,
 H25B,H25C), C40(H40A,H40B,H40C), C48(H48A,H48B,H48C), C23(H23A,H23B,H23C),
 C41(H41A,H41B,H41C)
;
_olex2_submission_special_instructions 'No special instructions were received'
_oxdiff_exptl_absorpt_empirical_details
;
Empirical correction (ABSPACK) includes:
- Absorption correction using spherical harmonics
- Frame scaling
;
_oxdiff_exptl_absorpt_empirical_full_max 1.676
_oxdiff_exptl_absorpt_empirical_full_min 0.591

loop_
_space_group_symop_operation_xyz
'x, y, z'
'-x, y+1/2, -z'

loop_
_atom_site_label
_atom_site_type_symbol
_atom_site_fract_x
_atom_site_fract_y
_atom_site_fract_z
_atom_site_U_iso_or_equiv
_atom_site_adp_type
_atom_site_occupancy
_atom_site_site_symmetry_order
_atom_site_calc_flag
_atom_site_refinement_flags_posn
_atom_site_refinement_flags_adp
I1 I 1.03815(7) 0.32308(3) 1.09311(5) 0.02733(16) Uani 1 1 d . U
I2 I 0.51954(8) 0.69332(3) 0.29706(5) 0.03015(17) Uani 1 1 d . U
O3 O 1.0318(8) 0.5329(3) 0.2541(5) 0.0233(14) Uani 1 1 d . U
O6 O 0.5504(8) 0.4725(3) 1.1238(5) 0.0208(13) Uani 1 1 d . U
O1 O 1.2394(7) 0.4542(3) 0.6029(5) 0.0245(14) Uani 1 1 d . U
O4 O 0.7465(7) 0.5426(3) 0.7675(6) 0.0248(14) Uani 1 1 d . U
O2 O 1.0957(10) 0.6190(3) 0.3386(6) 0.0349(18) Uani 1 1 d . U
O5 O 0.5176(11) 0.3806(3) 1.0513(6) 0.0370(19) Uani 1 1 d . U
N1 N 1.0045(8) 0.4348(3) 0.5392(6) 0.0170(14) Uani 1 1 d . U
C44 C 0.5408(9) 0.4654(4) 0.9343(7) 0.0172(17) Uani 1 1 d . U
N2 N 0.5159(8) 0.5627(3) 0.8352(6) 0.0155(14) Uani 1 1 d . U
C47 C 0.5507(10) 0.4525(4) 1.2397(7) 0.0194(17) Uani 1 1 d . U
C21 C 1.0604(10) 0.5670(4) 0.3405(8) 0.0199(17) Uani 1 1 d . U
C11 C 0.5632(10) 0.3642(5) 0.5532(8) 0.0249(19) Uani 1 1 d . U
H11 H 0.465337 0.349147 0.557852 0.030 Uiso 1 1 calc R .
C35 C 0.1004(10) 0.5777(5) 0.8130(7) 0.0214(18) Uani 1 1 d . U
H35 H 0.017371 0.552545 0.803989 0.026 Uiso 1 1 calc R .
C45 C 0.5335(11) 0.4328(4) 0.8454(8) 0.0244(19) Uani 1 1 d . U
H45A H 0.525153 0.391575 0.850600 0.029 Uiso 1 1 calc R .
H45B H 0.536785 0.450910 0.777532 0.029 Uiso 1 1 calc R .
C18 C 1.0409(10) 0.4653(4) 0.4370(7) 0.0179(17) Uani 1 1 d . U
H18A H 0.967768 0.453336 0.381691 0.022 Uiso 1 1 calc R .
H18B H 1.140085 0.452188 0.413493 0.022 Uiso 1 1 calc R .
C28 C 0.4447(10) 0.5911(4) 0.5932(7) 0.0183(17) Uani 1 1 d . U
H28 H 0.366492 0.568597 0.622190 0.022 Uiso 1 1 calc R .
C4 C 1.0800(9) 0.4054(4) 0.7264(7) 0.0172(16) Uani 1 1 d . U
C37 C 0.2014(10) 0.6746(5) 0.8444(8) 0.0243(19) Uani 1 1 d . U
H37 H 0.183336 0.715126 0.852908 0.029 Uiso 1 1 calc R .
C8 C 0.8572(9) 0.4066(4) 0.5436(7) 0.0177(16) Uani 1 1 d . U
C33 C 0.3708(9) 0.5926(4) 0.8332(7) 0.0168(16) Uani 1 1 d . U
C32 C 0.6196(9) 0.5654(4) 0.7549(7) 0.0198(17) Uani 1 1 d . U
C46 C 0.5349(11) 0.4334(4) 1.0417(8) 0.0214(18) Uani 1 1 d . U
C9 C 0.7362(10) 0.4456(4) 0.5576(7) 0.0206(17) Uani 1 1 d . U
H9 H 0.755880 0.486158 0.564229 0.025 Uiso 1 1 calc R .
C36 C 0.0790(10) 0.6368(5) 0.8242(8) 0.025(2) Uani 1 1 d . U
H36 H -0.018306 0.652473 0.818383 0.030 Uiso 1 1 calc R .
C29 C 0.5822(10) 0.5968(4) 0.6495(7) 0.0198(17) Uani 1 1 d . U
C5 C 0.9474(10) 0.4123(4) 0.7852(7) 0.0198(18) Uani 1 1 d . U
H5 H 0.866490 0.433210 0.754459 0.024 Uiso 1 1 calc R .
C38 C 0.3534(10) 0.6533(4) 0.8524(7) 0.0190(16) Uani 1 1 d . U
C6 C 0.9336(10) 0.3886(4) 0.8893(7) 0.0186(17) Uani 1 1 d . U
H6 H 0.844739 0.394022 0.927984 0.022 Uiso 1 1 calc R .
C19 C 1.0413(10) 0.5327(4) 0.4445(7) 0.0193(17) Uani 1 1 d . U
C1 C 1.0528(10) 0.3570(4) 0.9345(7) 0.0189(17) Uani 1 1 d . U
C15 C 0.9688(12) 0.2586(5) 0.6109(10) 0.034(2) Uani 1 1 d . U
H15A H 0.875755 0.237681 0.623959 0.051 Uiso 1 1 calc GR .
H15B H 0.990978 0.284400 0.671224 0.051 Uiso 1 1 calc GR .
H15C H 1.049659 0.230357 0.602835 0.051 Uiso 1 1 calc GR .
C34 C 0.2457(10) 0.5541(4) 0.8150(7) 0.0194(17) Uani 1 1 d . U
H34 H 0.260941 0.513567 0.804436 0.023 Uiso 1 1 calc R .
C7 C 1.1129(9) 0.4335(4) 0.6189(7) 0.0190(17) Uani 1 1 d . U
C30 C 0.6996(11) 0.6285(5) 0.6051(8) 0.028(2) Uani 1 1 d . U
H30 H 0.791550 0.631203 0.642501 0.034 Uiso 1 1 calc R .
C27 C 0.4252(10) 0.6198(4) 0.4919(7) 0.0221(18) Uani 1 1 d . U
H27 H 0.333803 0.617039 0.453853 0.026 Uiso 1 1 calc R .
C39 C 0.4705(10) 0.7010(4) 0.8827(8) 0.0203(17) Uani 1 1 d . U
C10 C 0.5885(10) 0.4262(4) 0.5620(7) 0.0215(18) Uani 1 1 d . U
H10 H 0.508602 0.452724 0.570342 0.026 Uiso 1 1 calc R .
C24 C 1.1983(11) 0.5800(5) 0.1184(8) 0.030(2) Uani 1 1 d . U
H24A H 1.205209 0.589189 0.042399 0.046 Uiso 1 1 calc GR .
H24B H 1.270112 0.549332 0.136673 0.046 Uiso 1 1 calc GR .
H24C H 1.220055 0.615009 0.160468 0.046 Uiso 1 1 calc GR .
C3 C 1.1987(11) 0.3725(5) 0.7735(8) 0.028(2) Uani 1 1 d . U
H3 H 1.288271 0.367770 0.735393 0.033 Uiso 1 1 calc R .
C26 C 0.5452(12) 0.6520(4) 0.4504(8) 0.0233(19) Uani 1 1 d . U
C12 C 0.6826(9) 0.3265(5) 0.5380(7) 0.0257(18) Uani 1 1 d . U
H12 H 0.662689 0.285856 0.533363 0.031 Uiso 1 1 calc R .
C50 C 0.6832(10) 0.4101(5) 1.2589(7) 0.024(2) Uani 1 1 d . U
H50A H 0.670979 0.375552 1.213640 0.036 Uiso 1 1 calc GR .
H50B H 0.685974 0.398186 1.333862 0.036 Uiso 1 1 calc GR .
H50C H 0.776290 0.429853 1.241293 0.036 Uiso 1 1 calc GR .
C2 C 1.1861(11) 0.3468(5) 0.8761(8) 0.028(2) Uani 1 1 d . U
H2 H 1.263710 0.323428 0.905028 0.033 Uiso 1 1 calc R .
C43 C 0.5576(10) 0.5321(4) 0.9369(7) 0.0183(17) Uani 1 1 d . U
H43A H 0.495155 0.547707 0.994758 0.022 Uiso 1 1 calc R .
H43B H 0.662153 0.541673 0.954733 0.022 Uiso 1 1 calc R .
C17 C 0.8971(13) 0.2565(5) 0.4124(11) 0.040(3) Uani 1 1 d . U
H17A H 0.974339 0.228137 0.394451 0.060 Uiso 1 1 calc GR .
H17B H 0.875206 0.281003 0.350277 0.060 Uiso 1 1 calc GR .
H17C H 0.806912 0.235727 0.433476 0.060 Uiso 1 1 calc GR .
C49 C 0.3994(12) 0.4238(5) 1.2645(9) 0.031(2) Uani 1 1 d . U
H49A H 0.393299 0.416168 1.341136 0.047 Uiso 1 1 calc GR .
H49B H 0.390210 0.387025 1.225304 0.047 Uiso 1 1 calc GR .
H49C H 0.318854 0.450201 1.242865 0.047 Uiso 1 1 calc GR .
C16 C 1.1100(11) 0.3175(5) 0.4736(10) 0.033(2) Uani 1 1 d . U
H16A H 1.161145 0.334288 0.535681 0.050 Uiso 1 1 calc GR .
H16B H 1.099630 0.347218 0.417943 0.050 Uiso 1 1 calc GR .
H16C H 1.167749 0.284556 0.446386 0.050 Uiso 1 1 calc GR .
C13 C 0.8357(10) 0.3457(4) 0.5289(7) 0.0199(17) Uani 1 1 d . U
C20 C 1.0238(12) 0.5645(5) 0.5348(8) 0.028(2) Uani 1 1 d . U
H20A H 1.023801 0.605914 0.531523 0.033 Uiso 1 1 calc R .
H20B H 1.011501 0.545387 0.601198 0.033 Uiso 1 1 calc R .
C14 C 0.9526(11) 0.2957(5) 0.5067(9) 0.029(2) Uani 1 1 d . U
C22 C 1.0380(12) 0.5582(5) 0.1433(8) 0.028(2) Uani 1 1 d . U
C42 C 0.4908(12) 0.7441(5) 0.7872(9) 0.032(2) Uani 1 1 d . U
H42A H 0.514727 0.721943 0.722875 0.047 Uiso 1 1 calc GR .
H42B H 0.571794 0.771320 0.803647 0.047 Uiso 1 1 calc GR .
H42C H 0.398626 0.765987 0.775284 0.047 Uiso 1 1 calc GR .
C31 C 0.6824(11) 0.6567(5) 0.5043(8) 0.027(2) Uani 1 1 d . U
H31 H 0.761819 0.678206 0.474354 0.032 Uiso 1 1 calc R .
C25 C 0.9944(17) 0.5049(6) 0.0731(9) 0.044(3) Uani 1 1 d . U
H25A H 1.067392 0.473601 0.083622 0.066 Uiso 1 1 calc GR .
H25B H 0.992539 0.516495 -0.002051 0.066 Uiso 1 1 calc GR .
H25C H 0.895887 0.490845 0.093314 0.066 Uiso 1 1 calc GR .
C40 C 0.4188(13) 0.7348(5) 0.9832(9) 0.034(2) Uani 1 1 d . U
H40A H 0.334065 0.759711 0.964379 0.051 Uiso 1 1 calc GR .
H40B H 0.500479 0.758961 1.010456 0.051 Uiso 1 1 calc GR .
H40C H 0.389130 0.706846 1.038154 0.051 Uiso 1 1 calc GR .
C48 C 0.5744(14) 0.5106(5) 1.2987(9) 0.033(2) Uani 1 1 d . U
H48A H 0.669843 0.527498 1.278272 0.050 Uiso 1 1 calc GR .
H48B H 0.574235 0.503679 1.375728 0.050 Uiso 1 1 calc GR .
H48C H 0.494078 0.537674 1.279719 0.050 Uiso 1 1 calc GR .
C23 C 0.9216(13) 0.6072(7) 0.1302(10) 0.045(3) Uani 1 1 d . U
H23A H 0.823229 0.592132 0.148285 0.067 Uiso 1 1 calc GR .
H23B H 0.920518 0.620875 0.056228 0.067 Uiso 1 1 calc GR .
H23C H 0.947192 0.639690 0.177694 0.067 Uiso 1 1 calc GR .
C41 C 0.6326(11) 0.6759(5) 0.9119(10) 0.033(2) Uani 1 1 d . U
H41A H 0.623862 0.645598 0.966472 0.050 Uiso 1 1 calc GR .
H41B H 0.695433 0.707653 0.939113 0.050 Uiso 1 1 calc GR .
H41C H 0.677369 0.659275 0.847965 0.050 Uiso 1 1 calc GR .

loop_
_atom_site_aniso_label
_atom_site_aniso_U_11
_atom_site_aniso_U_22
_atom_site_aniso_U_33
_atom_site_aniso_U_23
_atom_site_aniso_U_13
_atom_site_aniso_U_12
I1 0.0262(3) 0.0306(3) 0.0252(3) 0.0104(3) 0.0005(2) -0.0004(3)
I2 0.0437(4) 0.0255(3) 0.0214(3) 0.0056(3) 0.0057(2) -0.0001(3)
O3 0.029(3) 0.023(4) 0.018(3) 0.000(3) 0.003(2) -0.007(3)
O6 0.030(3) 0.014(3) 0.018(3) 0.002(2) 0.001(2) 0.013(3)
O1 0.015(3) 0.030(4) 0.029(3) 0.009(3) 0.002(2) -0.001(3)
O4 0.013(3) 0.028(4) 0.033(4) 0.002(3) 0.001(2) 0.003(3)
O2 0.059(5) 0.016(4) 0.029(4) 0.001(3) 0.004(3) -0.008(3)
O5 0.069(6) 0.015(3) 0.027(4) 0.004(3) -0.010(4) -0.001(4)
N1 0.017(3) 0.020(4) 0.014(3) 0.001(3) 0.003(3) -0.001(3)
C44 0.014(4) 0.013(4) 0.025(4) 0.006(3) -0.004(3) -0.007(3)
N2 0.013(3) 0.013(3) 0.020(3) 0.000(3) -0.002(3) -0.002(3)
C47 0.028(4) 0.016(4) 0.014(4) 0.002(3) 0.000(3) 0.007(4)
C21 0.018(4) 0.013(4) 0.029(4) 0.004(3) -0.004(3) 0.000(3)
C11 0.016(4) 0.034(5) 0.024(5) 0.004(4) 0.001(3) -0.005(4)
C35 0.015(4) 0.032(5) 0.017(4) 0.004(4) 0.002(3) -0.003(3)
C45 0.028(5) 0.022(5) 0.022(4) 0.002(4) 0.005(4) 0.005(4)
C18 0.017(4) 0.025(5) 0.012(4) 0.002(3) 0.003(3) -0.002(3)
C28 0.019(4) 0.018(4) 0.018(4) 0.000(3) 0.007(3) -0.004(3)
C4 0.013(4) 0.017(4) 0.021(4) 0.002(3) -0.002(3) -0.002(3)
C37 0.020(4) 0.026(5) 0.027(5) 0.003(4) -0.003(3) 0.008(3)
C8 0.013(4) 0.027(4) 0.013(4) 0.004(3) -0.001(3) -0.001(3)
C33 0.016(4) 0.020(4) 0.015(4) 0.000(3) 0.000(3) 0.001(3)
C32 0.012(4) 0.024(5) 0.024(4) 0.000(3) 0.000(3) -0.004(3)
C46 0.024(4) 0.021(5) 0.019(4) -0.001(3) -0.004(3) -0.003(4)
C9 0.021(4) 0.023(5) 0.018(4) 0.001(4) 0.000(3) 0.001(3)
C36 0.014(4) 0.040(5) 0.021(4) 0.002(4) 0.000(3) 0.010(4)
C29 0.016(4) 0.025(5) 0.019(4) -0.005(3) 0.005(3) 0.000(3)
C5 0.018(4) 0.021(5) 0.020(4) -0.001(3) 0.001(3) 0.006(3)
C38 0.015(4) 0.025(4) 0.017(4) -0.002(3) -0.002(3) 0.002(3)
C6 0.018(4) 0.019(5) 0.018(4) 0.001(3) -0.002(3) -0.001(3)
C19 0.016(4) 0.018(4) 0.024(4) 0.005(3) -0.001(3) 0.002(3)
C1 0.020(4) 0.015(5) 0.021(4) 0.002(3) -0.002(3) -0.001(3)
C15 0.027(5) 0.025(6) 0.049(6) 0.009(5) 0.008(4) 0.003(4)
C34 0.017(4) 0.023(5) 0.019(4) 0.007(3) -0.001(3) -0.002(3)
C7 0.013(4) 0.023(5) 0.020(4) 0.002(3) 0.001(3) -0.001(3)
C30 0.016(4) 0.042(6) 0.026(5) 0.005(4) 0.002(3) -0.006(4)
C27 0.022(4) 0.022(5) 0.022(4) -0.001(3) 0.002(3) 0.006(3)
C39 0.025(4) 0.004(4) 0.032(4) -0.002(3) -0.008(3) 0.006(3)
C10 0.014(4) 0.028(5) 0.023(4) 0.000(4) 0.002(3) 0.006(3)
C24 0.023(4) 0.044(7) 0.024(5) 0.010(4) 0.003(4) -0.003(4)
C3 0.019(4) 0.034(6) 0.030(5) 0.004(4) 0.003(4) 0.008(4)
C26 0.034(5) 0.018(5) 0.018(4) 0.000(3) 0.007(3) 0.005(4)
C12 0.021(4) 0.029(5) 0.027(4) 0.004(4) 0.002(3) -0.010(4)
C50 0.020(4) 0.036(6) 0.017(4) 0.004(4) -0.003(3) 0.009(4)
C2 0.020(4) 0.039(6) 0.025(4) 0.011(4) 0.000(3) 0.015(4)
C43 0.018(4) 0.015(4) 0.022(4) 0.002(3) 0.000(3) 0.000(3)
C17 0.036(6) 0.034(6) 0.050(6) -0.013(5) 0.012(5) -0.004(5)
C49 0.030(5) 0.041(6) 0.023(5) 0.008(4) 0.002(4) 0.005(4)
C16 0.025(4) 0.025(6) 0.050(6) -0.006(5) 0.013(4) -0.001(4)
C13 0.016(4) 0.025(4) 0.019(4) 0.006(3) 0.002(3) -0.002(3)
C20 0.039(6) 0.018(5) 0.026(5) 0.001(4) 0.011(4) -0.001(4)
C14 0.023(5) 0.027(5) 0.037(5) 0.001(4) 0.009(4) -0.001(4)
C22 0.027(5) 0.036(6) 0.022(4) 0.005(4) -0.002(4) -0.005(4)
C42 0.035(5) 0.024(5) 0.036(5) 0.008(4) -0.002(4) -0.002(4)
C31 0.025(4) 0.032(6) 0.024(4) 0.002(4) 0.007(3) -0.009(4)
C25 0.073(9) 0.043(7) 0.017(5) 0.005(4) -0.006(5) -0.026(6)
C40 0.038(6) 0.036(6) 0.028(5) -0.006(4) -0.005(4) -0.004(5)
C48 0.049(7) 0.027(5) 0.024(5) 0.000(4) -0.004(4) 0.006(5)
C23 0.029(5) 0.069(8) 0.037(6) 0.020(6) 0.003(5) 0.019(6)
C41 0.020(4) 0.022(5) 0.058(7) 0.005(5) -0.009(4) -0.001(4)

loop_
_atom_type_symbol
_atom_type_description
_atom_type_scat_dispersion_real
_atom_type_scat_dispersion_imag
_atom_type_scat_source
C C 0.0181 0.0091 'International Tables Vol C Tables 4.2.6.8 and 6.1.1.4'
H H 0.0000 0.0000 'International Tables Vol C Tables 4.2.6.8 and 6.1.1.4'
I I -0.3257 6.8362 'International Tables Vol C Tables 4.2.6.8 and 6.1.1.4'
N N 0.0311 0.0180 'International Tables Vol C Tables 4.2.6.8 and 6.1.1.4'
O O 0.0492 0.0322 'International Tables Vol C Tables 4.2.6.8 and 6.1.1.4'

loop_
_geom_angle_atom_site_label_1
_geom_angle_atom_site_label_2
_geom_angle_atom_site_label_3
_geom_angle
C21 O3 C22 120.4(8)
C46 O6 C47 121.2(7)
C8 N1 C18 116.2(7)
C7 N1 C18 117.9(7)
C7 N1 C8 125.9(7)
C45 C44 C46 117.4(8)
C45 C44 C43 125.1(9)
C46 C44 C43 117.5(8)
C33 N2 C43 116.4(7)
C32 N2 C33 124.9(7)
C32 N2 C43 118.4(7)
O6 C47 C50 109.2(7)
O6 C47 C49 109.2(7)
O6 C47 C48 101.4(7)
C49 C47 C50 112.3(8)
C48 C47 C50 111.4(8)
C48 C47 C49 112.8(9)
O3 C21 C19 111.3(8)
O2 C21 O3 125.9(9)
O2 C21 C19 122.8(9)
C10 C11 H11 120.0
C12 C11 H11 120.0
C12 C11 C10 120.0(9)
C36 C35 H35 119.9
C36 C35 C34 120.3(9)
C34 C35 H35 119.9
C44 C45 H45A 120.0
C44 C45 H45B 120.0
H45A C45 H45B 120.0
N1 C18 H18A 108.7
N1 C18 H18B 108.7
N1 C18 C19 114.3(7)
H18A C18 H18B 107.6
C19 C18 H18A 108.7
C19 C18 H18B 108.7
C29 C28 H28 120.2
C29 C28 C27 119.5(8)
C27 C28 H28 120.2
C5 C4 C7 125.8(8)
C5 C4 C3 118.2(8)
C3 C4 C7 115.9(8)
C36 C37 H37 118.9
C36 C37 C38 122.3(9)
C38 C37 H37 118.9
C9 C8 N1 114.8(8)
C13 C8 N1 123.1(8)
C13 C8 C9 122.0(8)
C38 C33 N2 123.4(8)
C38 C33 C34 122.4(8)
C34 C33 N2 114.1(8)
O4 C32 N2 120.5(8)
O4 C32 C29 119.2(8)
N2 C32 C29 120.3(8)
O6 C46 C44 110.0(8)
O5 C46 O6 125.7(9)
O5 C46 C44 124.3(9)
C8 C9 H9 118.9
C10 C9 C8 122.2(9)
C10 C9 H9 118.9
C35 C36 C37 120.6(9)
C35 C36 H36 119.7
C37 C36 H36 119.7
C28 C29 C32 124.3(8)
C30 C29 C28 120.2(9)
C30 C29 C32 115.2(8)
C4 C5 H5 119.4
C4 C5 C6 121.2(8)
C6 C5 H5 119.4
C37 C38 C39 114.4(8)
C33 C38 C37 115.0(8)
C33 C38 C39 130.6(8)
C5 C6 H6 120.2
C1 C6 C5 119.5(8)
C1 C6 H6 120.2
C21 C19 C18 117.3(8)
C20 C19 C21 116.7(9)
C20 C19 C18 126.0(9)
C6 C1 I1 120.4(7)
C6 C1 C2 121.1(9)
C2 C1 I1 118.5(7)
H15A C15 H15B 109.5
H15A C15 H15C 109.5
H15B C15 H15C 109.5
C14 C15 H15A 109.5
C14 C15 H15B 109.5
C14 C15 H15C 109.5
C35 C34 C33 119.3(9)
C35 C34 H34 120.4
C33 C34 H34 120.4
O1 C7 N1 120.6(8)
O1 C7 C4 119.2(8)
N1 C7 C4 120.3(7)
C29 C30 H30 119.6
C29 C30 C31 120.8(9)
C31 C30 H30 119.6
C28 C27 H27 120.7
C26 C27 C28 118.6(9)
C26 C27 H27 120.7
C38 C39 C42 109.9(8)
C38 C39 C41 114.4(8)
C42 C39 C41 106.7(8)
C40 C39 C38 109.7(8)
C40 C39 C42 110.3(8)
C40 C39 C41 105.8(8)
C11 C10 H10 121.4
C9 C10 C11 117.3(9)
C9 C10 H10 121.4
H24A C24 H24B 109.5
H24A C24 H24C 109.5
H24B C24 H24C 109.5
C22 C24 H24A 109.5
C22 C24 H24B 109.5
C22 C24 H24C 109.5
C4 C3 H3 119.1
C2 C3 C4 121.8(9)
C2 C3 H3 119.1
C27 C26 I2 119.0(7)
C31 C26 I2 118.7(7)
C31 C26 C27 122.2(9)
C11 C12 H12 118.1
C11 C12 C13 123.7(10)
C13 C12 H12 118.1
C47 C50 H50A 109.5
C47 C50 H50B 109.5
C47 C50 H50C 109.5
H50A C50 H50B 109.5
H50A C50 H50C 109.5
H50B C50 H50C 109.5
C1 C2 H2 120.9
C3 C2 C1 118.1(8)
C3 C2 H2 120.9
C44 C43 H43A 108.5
C44 C43 H43B 108.5
N2 C43 C44 115.1(7)
N2 C43 H43A 108.5
N2 C43 H43B 108.5
H43A C43 H43B 107.5
H17A C17 H17B 109.5
H17A C17 H17C 109.5
H17B C17 H17C 109.5
C14 C17 H17A 109.5
C14 C17 H17B 109.5
C14 C17 H17C 109.5
C47 C49 H49A 109.5
C47 C49 H49B 109.5
C47 C49 H49C 109.5
H49A C49 H49B 109.5
H49A C49 H49C 109.5
H49B C49 H49C 109.5
H16A C16 H16B 109.5
H16A C16 H16C 109.5
H16B C16 H16C 109.5
C14 C16 H16A 109.5
C14 C16 H16B 109.5
C14 C16 H16C 109.5
C8 C13 C12 114.6(9)
C8 C13 C14 130.1(8)
C12 C13 C14 115.2(9)
C19 C20 H20A 120.0
C19 C20 H20B 120.0
H20A C20 H20B 120.0
C15 C14 C13 107.6(8)
C17 C14 C15 110.3(10)
C17 C14 C13 110.0(9)
C16 C14 C15 108.7(9)
C16 C14 C17 105.4(9)
C16 C14 C13 114.9(9)
O3 C22 C24 110.6(8)
O3 C22 C25 102.1(8)
O3 C22 C23 110.2(9)
C25 C22 C24 111.4(10)
C23 C22 C24 112.0(10)
C23 C22 C25 110.2(10)
C39 C42 H42A 109.5
C39 C42 H42B 109.5
C39 C42 H42C 109.5
H42A C42 H42B 109.5
H42A C42 H42C 109.5
H42B C42 H42C 109.5
C30 C31 H31 120.7
C26 C31 C30 118.5(9)
C26 C31 H31 120.7
C22 C25 H25A 109.5
C22 C25 H25B 109.5
C22 C25 H25C 109.5
H25A C25 H25B 109.5
H25A C25 H25C 109.5
H25B C25 H25C 109.5
C39 C40 H40A 109.5
C39 C40 H40B 109.5
C39 C40 H40C 109.5
H40A C40 H40B 109.5
H40A C40 H40C 109.5
H40B C40 H40C 109.5
C47 C48 H48A 109.5
C47 C48 H48B 109.5
C47 C48 H48C 109.5
H48A C48 H48B 109.5
H48A C48 H48C 109.5
H48B C48 H48C 109.5
C22 C23 H23A 109.5
C22 C23 H23B 109.5
C22 C23 H23C 109.5
H23A C23 H23B 109.5
H23A C23 H23C 109.5
H23B C23 H23C 109.5
C39 C41 H41A 109.5
C39 C41 H41B 109.5
C39 C41 H41C 109.5
H41A C41 H41B 109.5
H41A C41 H41C 109.5
H41B C41 H41C 109.5

loop_
_geom_bond_atom_site_label_1
_geom_bond_atom_site_label_2
_geom_bond_distance
I1 C1 2.100(9)
I2 C26 2.111(10)
O3 C21 1.331(12)
O3 C22 1.478(12)
O6 C47 1.496(11)
O6 C46 1.344(12)
O1 C7 1.228(11)
O4 C32 1.239(11)
O2 C21 1.209(12)
O5 C46 1.200(12)
N1 C18 1.470(11)
N1 C8 1.447(11)
N1 C7 1.362(11)
C44 C45 1.317(14)
C44 C46 1.505(13)
C44 C43 1.506(12)
N2 C33 1.445(11)
N2 C32 1.355(11)
N2 C43 1.470(11)
C47 C50 1.524(12)
C47 C49 1.516(14)
C47 C48 1.507(14)
C21 C19 1.505(13)
C11 H11 0.9300
C11 C10 1.412(14)
C11 C12 1.366(15)
C35 H35 0.9300
C35 C36 1.348(15)
C35 C34 1.386(13)
C45 H45A 0.9300
C45 H45B 0.9300
C18 H18A 0.9700
C18 H18B 0.9700
C18 C19 1.516(13)
C28 H28 0.9300
C28 C29 1.396(13)
C28 C27 1.410(13)
C4 C5 1.392(12)
C4 C7 1.496(12)
C4 C3 1.401(13)
C37 H37 0.9300
C37 C36 1.394(15)
C37 C38 1.426(12)
C8 C9 1.393(13)
C8 C13 1.391(13)
C33 C38 1.391(13)
C33 C34 1.417(12)
C32 C29 1.508(13)
C9 H9 0.9300
C9 C10 1.376(13)
C36 H36 0.9300
C29 C30 1.375(13)
C5 H5 0.9300
C5 C6 1.393(13)
C38 C39 1.532(13)
C6 H6 0.9300
C6 C1 1.380(13)
C19 C20 1.331(14)
C1 C2 1.404(13)
C15 H15A 0.9600
C15 H15B 0.9600
C15 H15C 0.9600
C15 C14 1.534(16)
C34 H34 0.9300
C30 H30 0.9300
C30 C31 1.399(14)
C27 H27 0.9300
C27 C26 1.385(14)
C39 C42 1.533(14)
C39 C40 1.525(14)
C39 C41 1.575(13)
C10 H10 0.9300
C24 H24A 0.9600
C24 H24B 0.9600
C24 H24C 0.9600
C24 C22 1.531(14)
C3 H3 0.9300
C3 C2 1.393(14)
C26 C31 1.378(15)
C12 H12 0.9300
C12 C13 1.424(12)
C50 H50A 0.9600
C50 H50B 0.9600
C50 H50C 0.9600
C2 H2 0.9300
C43 H43A 0.9700
C43 H43B 0.9700
C17 H17A 0.9600
C17 H17B 0.9600
C17 H17C 0.9600
C17 C14 1.532(16)
C49 H49A 0.9600
C49 H49B 0.9600
C49 H49C 0.9600
C16 H16A 0.9600
C16 H16B 0.9600
C16 H16C 0.9600
C16 C14 1.532(13)
C13 C14 1.552(14)
C20 H20A 0.9300
C20 H20B 0.9300
C22 C25 1.523(16)
C22 C23 1.512(16)
C42 H42A 0.9600
C42 H42B 0.9600
C42 H42C 0.9600
C31 H31 0.9300
C25 H25A 0.9600
C25 H25B 0.9600
C25 H25C 0.9600
C40 H40A 0.9600
C40 H40B 0.9600
C40 H40C 0.9600
C48 H48A 0.9600
C48 H48B 0.9600
C48 H48C 0.9600
C23 H23A 0.9600
C23 H23B 0.9600
C23 H23C 0.9600
C41 H41A 0.9600
C41 H41B 0.9600
C41 H41C 0.9600
